data_7240694
loop_
_publ_author_name
'Al-Taie, Zahraa S.'
'Anetts, Simon R.'
'Christensen, Jeppe'
'Coles, Simon J.'
'Horton, Peter N.'
'Evans, Daniel M.'
'Jones, Leigh F.'
'de Kleijne, Frank F. J.'
'Ledbetter, Shaun M.'
'Mehdar, Yassin T. H.'
'Murphy, Patrick J.'
'Wilson, Jack A.'

_publ_section_title
;
 Proline derived guanidine catalysts forge extensive H-bonded
 architectures: a solution and solid state study
;
_journal_issue 38
_journal_name_full 'RSC Advances'
_journal_page_first 22397
_journal_page_last 22416
_journal_paper_doi 10.1039/C9RA07508A
_journal_volume 10
_journal_year 2020
_chemical_absolute_configuration syn
_chemical_formula_moiety 'C23 H39 N5 O2'
_chemical_formula_sum 'C23 H39 N5 O2'
_chemical_formula_weight 417.59
_space_group_crystal_system monoclinic
_space_group_IT_number 4
_space_group_name_Hall 'P 2yb'
_space_group_name_H-M_alt 'P 1 21 1'
_atom_sites_solution_hydrogens geom
_atom_sites_solution_primary direct
_audit_creation_method SHELXL-2014/7
_audit_update_record
;
2019-09-10 deposited with the CCDC.	2020-02-25 downloaded from the CCDC.
;
_cell_angle_alpha 90
_cell_angle_beta 114.323(7)
_cell_angle_gamma 90
_cell_formula_units_Z 4
_cell_length_a 10.0504(6)
_cell_length_b 24.8719(7)
_cell_length_c 10.3198(6)
_cell_measurement_reflns_used 24695
_cell_measurement_temperature 100(2)
_cell_measurement_theta_max 29.7340
_cell_measurement_theta_min 2.8750
_cell_volume 2350.7(2)
_computing_cell_refinement 'CrysalisPRO 171.38.43 (Rigaku Oxford Diffraction 2015)'
_computing_data_collection 'CrystalClear-SM Expert 2.0 r7 (Rigaku, 2011)'
_computing_data_reduction 'CrysalisPRO 171.38.43 (Rigaku Oxford Diffraction 2015)'
_computing_structure_refinement 'SHELXL-2014/7 (Sheldrick, 2014)'
_computing_structure_solution 'SHELXT (G. M. Sheldrick Acta Cryst. (2015). A71, 3-8)'
_diffrn_ambient_temperature 100(2)
_diffrn_detector 'CCD area detector'
_diffrn_detector_area_resol_mean 14.286
_diffrn_detector_type 'Rigaku HG Saturn724+ (2x2 bin mode)'
_diffrn_measured_fraction_theta_full 0.997
_diffrn_measured_fraction_theta_max 0.911
_diffrn_measurement_device 'four-circle \k diffractometer'
_diffrn_measurement_device_type 'Rigaku AFC12'
_diffrn_measurement_method 'profile data from \w scans'
_diffrn_measurement_specimen_support 'MiTeGen MicroMesh'
_diffrn_radiation_collimation '0.07 mm Confocal mirrors, HF Varimax'
_diffrn_radiation_monochromator 'Confocal mirrors, HF Varimax'
_diffrn_radiation_probe x-ray
_diffrn_radiation_type MoK\a
_diffrn_radiation_wavelength 0.71073
_diffrn_radiation_xray_symbol K-L~3~
_diffrn_reflns_av_R_equivalents 0.0833
_diffrn_reflns_av_unetI/netI 0.0523
_diffrn_reflns_Laue_measured_fraction_full 0.997
_diffrn_reflns_Laue_measured_fraction_max 0.911
_diffrn_reflns_limit_h_max 13
_diffrn_reflns_limit_h_min -13
_diffrn_reflns_limit_k_max 34
_diffrn_reflns_limit_k_min -34
_diffrn_reflns_limit_l_max 14
_diffrn_reflns_limit_l_min -14
_diffrn_reflns_number 73118
_diffrn_reflns_point_group_measured_fraction_full 0.998
_diffrn_reflns_point_group_measured_fraction_max 0.895
_diffrn_reflns_theta_full 25.242
_diffrn_reflns_theta_max 29.836
_diffrn_reflns_theta_min 2.716
_diffrn_source 'rotating anode'
_diffrn_source_current 55.0
_diffrn_source_power 2.475
_diffrn_source_target Mo
_diffrn_source_type 'FR-E+ SuperBright rotating anode'
_diffrn_source_voltage 45.0
_exptl_absorpt_coefficient_mu 0.077
_exptl_absorpt_correction_T_max 1.00000
_exptl_absorpt_correction_T_min 0.68342
_exptl_absorpt_correction_type multi-scan
_exptl_absorpt_process_details
;
CrysAlisPro 1.171.38.43 (Rigaku Oxford Diffraction, 2015)
Empirical absorption correction using spherical harmonics,
 implemented in SCALE3 ABSPACK scaling algorithm.

Empirical correction (ABSPACK) includes:
- Absorption correction using spherical harmonics
- Frame scaling
- Detector area scaling
;
_exptl_crystal_colour colourless
_exptl_crystal_density_diffrn 1.180
_exptl_crystal_description block
_exptl_crystal_F_000 912
_exptl_crystal_size_max 0.100
_exptl_crystal_size_mid 0.100
_exptl_crystal_size_min 0.080
_refine_diff_density_max 1.015
_refine_diff_density_min -0.419
_refine_diff_density_rms 0.113
_refine_ls_abs_structure_details
;
 Flack x determined using 3746 quotients [(I+)-(I-)]/[(I+)+(I-)]
 (Parsons, Flack and Wagner, Acta Cryst. B69 (2013) 249-259).
;
_refine_ls_extinction_method none
_refine_ls_goodness_of_fit_ref 1.255
_refine_ls_hydrogen_treatment constr
_refine_ls_matrix_type full
_refine_ls_number_parameters 542
_refine_ls_number_reflns 12524
_refine_ls_number_restraints 1
_refine_ls_restrained_S_all 1.255
_refine_ls_R_factor_all 0.1263
_refine_ls_R_factor_gt 0.1049
_refine_ls_shift/su_max 0.000
_refine_ls_shift/su_mean 0.000
_refine_ls_structure_factor_coef Fsqd
_refine_ls_weighting_details 'w=1/[\s^2^(Fo^2^)+(0.2000P)^2^] where P=(Fo^2^+2Fc^2^)/3'
_refine_ls_weighting_scheme calc
_refine_ls_wR_factor_gt 0.2918
_refine_ls_wR_factor_ref 0.3114
_reflns_Friedel_coverage 0.925
_reflns_Friedel_fraction_full 0.998
_reflns_Friedel_fraction_max 0.879
_reflns_number_gt 9949
_reflns_number_total 12524
_reflns_threshold_expression 'I > 2\s(I)'
_cod_data_source_file c9ra07508a2.cif
_cod_data_source_block shelx_CCDC7
_cod_depositor_comments 'Adding full bibliography for 7240683--7240703.cif.'
_cod_original_sg_symbol_H-M 'P 21'
_cod_database_code 7240694
_shelx_space_group_comment
;
The symmetry employed for this shelxl refinement is uniquely defined
by the following loop, which should always be used as a source of
symmetry information in preference to the above space-group names.
They are only intended as comments.
;
_shelx_estimated_absorpt_t_min 0.992
_shelx_estimated_absorpt_t_max 0.994

loop_
_space_group_symop_operation_xyz
'x, y, z'
'-x, y+1/2, -z'

loop_
_atom_site_label
_atom_site_type_symbol
_atom_site_fract_x
_atom_site_fract_y
_atom_site_fract_z
_atom_site_U_iso_or_equiv
_atom_site_adp_type
_atom_site_occupancy
_atom_site_site_symmetry_order
_atom_site_calc_flag
_atom_site_refinement_flags_posn
_atom_site_refinement_flags_adp
_atom_site_refinement_flags_occupancy
_atom_site_disorder_assembly
_atom_site_disorder_group
O2 O 0.8373(5) 0.31655(15) 0.1613(5) 0.0333(9) Uani 1 1 d . . . . .
O4 O 1.1511(5) 0.55837(15) 0.5493(4) 0.0347(9) Uani 1 1 d . . . . .
O3 O 0.8597(5) 0.67740(15) 0.1563(5) 0.0354(10) Uani 1 1 d . . . . .
O1 O 0.4439(5) 0.43569(15) -0.1476(5) 0.0340(9) Uani 1 1 d . . . . .
N5 N 0.4559(5) 0.29865(16) -0.0829(5) 0.0260(9) Uani 1 1 d . . . . .
N9 N 0.9939(5) 0.52125(17) 0.3314(5) 0.0272(9) Uani 1 1 d . . . . .
N4 N 0.6642(6) 0.37635(16) 0.0126(5) 0.0263(9) Uani 1 1 d . . . . .
H4 H 0.5785 0.3775 -0.0602 0.032 Uiso 1 1 calc R U . . .
N2 N 0.6657(6) 0.47265(16) 0.0113(5) 0.0271(9) Uani 1 1 d . . . . .
N7 N 1.0061(5) 0.61736(16) 0.3274(5) 0.0266(9) Uani 1 1 d . . . . .
H7 H 1.0837 0.6160 0.4086 0.032 Uiso 1 1 calc R U . . .
N8 N 0.8489(6) 0.56872(18) 0.1308(5) 0.0334(11) Uani 1 1 d . . . . .
H8C H 0.8106 0.5383 0.0886 0.040 Uiso 1 1 calc R U . . .
H8D H 0.8199 0.5994 0.0852 0.040 Uiso 1 1 calc R U . . .
N10 N 1.0117(5) 0.42531(17) 0.4893(5) 0.0262(9) Uani 1 1 d . . . . .
N3 N 0.8687(6) 0.42525(18) 0.1614(5) 0.0302(10) Uani 1 1 d . . . . .
H3A H 0.9141 0.4558 0.1945 0.036 Uiso 1 1 calc R U . . .
H3B H 0.9131 0.3945 0.1944 0.036 Uiso 1 1 calc R U . . .
N1 N 0.5068(5) 0.57150(16) -0.0204(5) 0.0266(9) Uani 1 1 d . . . . .
C35 C 0.9498(6) 0.56848(19) 0.2621(6) 0.0260(10) Uani 1 1 d . . . . .
N6 N 1.0945(6) 0.69451(17) 0.5327(5) 0.0271(9) Uani 1 1 d . . . . .
C19 C 0.2156(7) 0.3186(2) -0.0789(7) 0.0320(12) Uani 1 1 d . . . . .
H19A H 0.2256 0.3571 -0.0970 0.038 Uiso 1 1 calc R U . . .
H19B H 0.1673 0.3004 -0.1720 0.038 Uiso 1 1 calc R U . . .
C36 C 1.0919(6) 0.51948(19) 0.4695(6) 0.0269(11) Uani 1 1 d . . . . .
C12 C 0.7337(6) 0.42552(19) 0.0619(5) 0.0243(10) Uani 1 1 d . . . . .
C11 C 0.5251(6) 0.4747(2) -0.0872(6) 0.0261(10) Uani 1 1 d . . . . .
C31 C 1.2798(8) 0.7344(2) 0.4805(7) 0.0369(13) Uani 1 1 d . . . . .
H31A H 1.3306 0.7017 0.4700 0.044 Uiso 1 1 calc R U . . .
H31B H 1.3458 0.7657 0.4981 0.044 Uiso 1 1 calc R U . . .
C13 C 0.7163(7) 0.32609(19) 0.0666(6) 0.0269(11) Uani 1 1 d . . . . .
C20 C 0.1199(8) 0.3131(3) 0.0024(7) 0.0391(13) Uani 1 1 d . . . . .
H20A H 0.0971 0.2747 0.0075 0.047 Uiso 1 1 calc R U . . .
H20B H 0.0267 0.3323 -0.0499 0.047 Uiso 1 1 calc R U . . .
C18 C 0.3690(7) 0.2942(2) 0.0020(6) 0.0288(11) Uani 1 1 d . . . . .
H18 H 0.3566 0.2551 0.0167 0.035 Uiso 1 1 calc R U . . .
C16 C 0.5187(8) 0.2658(3) -0.2651(8) 0.0408(15) Uani 1 1 d . . . . .
H16A H 0.5284 0.3001 -0.3088 0.049 Uiso 1 1 calc R U . . .
H16B H 0.5043 0.2362 -0.3338 0.049 Uiso 1 1 calc R U . . .
C30 C 1.2275(7) 0.7279(2) 0.5978(6) 0.0308(12) Uani 1 1 d . . . . .
H30A H 1.3022 0.7097 0.6814 0.037 Uiso 1 1 calc R U . . .
H30B H 1.2046 0.7633 0.6278 0.037 Uiso 1 1 calc R U . . .
C34 C 0.9511(7) 0.66821(19) 0.2764(6) 0.0274(11) Uani 1 1 d . . . . .
C9 C 0.5196(7) 0.5547(2) -0.2407(6) 0.0315(11) Uani 1 1 d . . . . .
H9A H 0.6266 0.5506 -0.2065 0.038 Uiso 1 1 calc R U . . .
H9B H 0.4707 0.5377 -0.3353 0.038 Uiso 1 1 calc R U . . .
C40 C 1.0734(7) 0.3701(2) 0.5134(6) 0.0289(11) Uani 1 1 d . . . . .
H40A H 1.0184 0.3466 0.4312 0.035 Uiso 1 1 calc R U . . .
H40B H 1.0701 0.3542 0.5999 0.035 Uiso 1 1 calc R U . . .
C17 C 0.3940(7) 0.2681(2) -0.2179(6) 0.0319(12) Uani 1 1 d . . . . .
H17A H 0.3084 0.2869 -0.2894 0.038 Uiso 1 1 calc R U . . .
H17B H 0.3644 0.2315 -0.2026 0.038 Uiso 1 1 calc R U . . .
C28 C 1.0923(7) 0.6735(2) 0.7659(6) 0.0317(12) Uani 1 1 d . . . . .
H28A H 1.1255 0.6364 0.7608 0.038 Uiso 1 1 calc R U . . .
H28B H 1.1800 0.6962 0.8135 0.038 Uiso 1 1 calc R U . . .
C39 C 1.2352(7) 0.3771(2) 0.5318(7) 0.0324(12) Uani 1 1 d . . . . .
H39A H 1.3043 0.3724 0.6325 0.039 Uiso 1 1 calc R U . . .
H39B H 1.2594 0.3508 0.4727 0.039 Uiso 1 1 calc R U . . .
C27 C 1.0021(8) 0.6736(3) 0.8543(7) 0.0425(15) Uani 1 1 d . . . . .
H27A H 0.9739 0.7109 0.8649 0.051 Uiso 1 1 calc R U . . .
H27B H 1.0619 0.6593 0.9504 0.051 Uiso 1 1 calc R U . . .
C37 C 1.1351(7) 0.46288(18) 0.5329(6) 0.0268(11) Uani 1 1 d . . . . .
H37 H 1.1817 0.4654 0.6390 0.032 Uiso 1 1 calc R U . . .
C38 C 1.2397(7) 0.4349(2) 0.4813(6) 0.0296(11) Uani 1 1 d . . . . .
H38A H 1.3392 0.4503 0.5262 0.035 Uiso 1 1 calc R U . . .
H38B H 1.2043 0.4369 0.3766 0.035 Uiso 1 1 calc R U . . .
C7 C 0.5033(7) 0.6249(2) -0.0879(6) 0.0306(12) Uani 1 1 d . . . . .
H7A H 0.5974 0.6439 -0.0383 0.037 Uiso 1 1 calc R U . . .
H7B H 0.4243 0.6475 -0.0833 0.037 Uiso 1 1 calc R U . . .
C29 C 1.0047(7) 0.6947(2) 0.6140(6) 0.0301(11) Uani 1 1 d . . . . .
H29 H 0.9738 0.7325 0.6200 0.036 Uiso 1 1 calc R U . . .
C14 C 0.6099(6) 0.28043(19) -0.0080(6) 0.0283(11) Uani 1 1 d . . . . .
H14 H 0.6161 0.2522 0.0632 0.034 Uiso 1 1 calc R U . . .
C8 C 0.4756(7) 0.6138(2) -0.2439(7) 0.0321(12) Uani 1 1 d . . . . .
H8A H 0.3716 0.6193 -0.3081 0.038 Uiso 1 1 calc R U . . .
H8B H 0.5367 0.6373 -0.2748 0.038 Uiso 1 1 calc R U . . .
C46 C 0.7648(8) 0.4014(3) 0.4712(8) 0.0407(15) Uani 1 1 d . . . . .
H46A H 0.7930 0.3633 0.4941 0.049 Uiso 1 1 calc R U . . .
H46B H 0.7271 0.4058 0.3668 0.049 Uiso 1 1 calc R U . . .
C33 C 1.0183(7) 0.7133(2) 0.3841(6) 0.0302(11) Uani 1 1 d . . . . .
H33 H 0.9398 0.7392 0.3781 0.036 Uiso 1 1 calc R U . . .
C41 C 0.9005(7) 0.4373(2) 0.5434(7) 0.0329(12) Uani 1 1 d . . . . .
H41 H 0.8679 0.4751 0.5145 0.040 Uiso 1 1 calc R U . . .
C45 C 0.6433(9) 0.4157(3) 0.5199(9) 0.0493(17) Uani 1 1 d . . . . .
H45A H 0.6071 0.4525 0.4871 0.059 Uiso 1 1 calc R U . . .
H45B H 0.5607 0.3905 0.4757 0.059 Uiso 1 1 calc R U . . .
C44 C 0.6977(9) 0.4130(3) 0.6810(9) 0.0492(18) Uani 1 1 d . . . . .
H44A H 0.6186 0.4241 0.7090 0.059 Uiso 1 1 calc R U . . .
H44B H 0.7255 0.3756 0.7135 0.059 Uiso 1 1 calc R U . . .
C21 C 0.1929(9) 0.3358(3) 0.1530(8) 0.0456(16) Uani 1 1 d . . . . .
H21A H 0.1325 0.3273 0.2057 0.055 Uiso 1 1 calc R U . . .
H21B H 0.2000 0.3754 0.1485 0.055 Uiso 1 1 calc R U . . .
C32 C 1.1348(8) 0.7435(2) 0.3485(7) 0.0375(14) Uani 1 1 d . . . . .
H32A H 1.1403 0.7283 0.2621 0.045 Uiso 1 1 calc R U . . .
H32B H 1.1117 0.7823 0.3332 0.045 Uiso 1 1 calc R U . . .
C23 C 0.4412(8) 0.3206(3) 0.1487(7) 0.0392(14) Uani 1 1 d . . . . .
H23A H 0.4531 0.3596 0.1376 0.047 Uiso 1 1 calc R U . . .
H23B H 0.5392 0.3048 0.2019 0.047 Uiso 1 1 calc R U . . .
C15 C 0.6524(8) 0.2553(3) -0.1249(8) 0.0419(15) Uani 1 1 d . . . . .
H15A H 0.7404 0.2730 -0.1255 0.050 Uiso 1 1 calc R U . . .
H15B H 0.6714 0.2163 -0.1088 0.050 Uiso 1 1 calc R U . . .
C22 C 0.3469(8) 0.3118(4) 0.2324(7) 0.0464(16) Uani 1 1 d . . . . .
H22A H 0.3948 0.3290 0.3270 0.056 Uiso 1 1 calc R U . . .
H22B H 0.3388 0.2728 0.2469 0.056 Uiso 1 1 calc R U . . .
C6 C 0.4221(8) 0.5713(2) 0.0670(7) 0.0354(13) Uani 1 1 d . . . . .
H6 H 0.3234 0.5865 0.0078 0.043 Uiso 1 1 calc R U . . .
C25 C 0.7727(10) 0.6580(5) 0.6292(9) 0.063(2) Uani 1 1 d . . . . .
H25A H 0.6885 0.6336 0.5826 0.075 Uiso 1 1 calc R U . . .
H25B H 0.7342 0.6945 0.6315 0.075 Uiso 1 1 calc R U . . .
C26 C 0.8628(10) 0.6387(4) 0.7826(9) 0.058(2) Uani 1 1 d . . . . .
H26A H 0.8908 0.6006 0.7814 0.069 Uiso 1 1 calc R U . . .
H26B H 0.8027 0.6412 0.8380 0.069 Uiso 1 1 calc R U . . .
C10 C 0.4634(7) 0.53143(19) -0.1327(6) 0.0268(10) Uani 1 1 d . . . . .
H10 H 0.3543 0.5294 -0.1791 0.032 Uiso 1 1 calc R U . . .
C24 C 0.8653(8) 0.6593(3) 0.5423(7) 0.0419(15) Uani 1 1 d . . . . .
H24A H 0.8055 0.6736 0.4462 0.050 Uiso 1 1 calc R U . . .
H24B H 0.8948 0.6222 0.5314 0.050 Uiso 1 1 calc R U . . .
C1 C 0.4955(8) 0.6084(2) 0.1959(7) 0.0385(14) Uani 1 1 d . . . . .
H1A H 0.5940 0.5944 0.2559 0.046 Uiso 1 1 calc R U . . .
H1B H 0.5068 0.6447 0.1627 0.046 Uiso 1 1 calc R U . . .
C2 C 0.4061(9) 0.6122(3) 0.2844(8) 0.0428(15) Uani 1 1 d . . . . .
H2A H 0.3104 0.6289 0.2270 0.051 Uiso 1 1 calc R U . . .
H2B H 0.4578 0.6352 0.3684 0.051 Uiso 1 1 calc R U . . .
C42 C 0.9529(9) 0.4350(3) 0.7062(8) 0.0456(16) Uani 1 1 d . . . . .
H42A H 1.0354 0.4602 0.7512 0.055 Uiso 1 1 calc R U . . .
H42B H 0.9884 0.3983 0.7401 0.055 Uiso 1 1 calc R U . . .
C43 C 0.8286(10) 0.4498(4) 0.7510(9) 0.055(2) Uani 1 1 d . . . . .
H43A H 0.8647 0.4469 0.8557 0.066 Uiso 1 1 calc R U . . .
H43B H 0.7986 0.4875 0.7239 0.066 Uiso 1 1 calc R U . . .
C5 C 0.4004(11) 0.5160(2) 0.1157(9) 0.0492(19) Uani 1 1 d . . . . .
H5A H 0.4967 0.4998 0.1736 0.059 Uiso 1 1 calc R U . . .
H5B H 0.3501 0.4927 0.0317 0.059 Uiso 1 1 calc R U . . .
C3 C 0.3819(11) 0.5555(3) 0.3341(9) 0.0520(18) Uani 1 1 d . . . . .
H3C H 0.4769 0.5400 0.3987 0.062 Uiso 1 1 calc R U . . .
H3D H 0.3194 0.5584 0.3869 0.062 Uiso 1 1 calc R U . . .
C4 C 0.3088(13) 0.5187(3) 0.2047(11) 0.064(3) Uani 1 1 d . . . . .
H4A H 0.2100 0.5325 0.1449 0.077 Uiso 1 1 calc R U . . .
H4B H 0.2983 0.4822 0.2372 0.077 Uiso 1 1 calc R U . . .

loop_
_atom_site_aniso_label
_atom_site_aniso_U_11
_atom_site_aniso_U_22
_atom_site_aniso_U_33
_atom_site_aniso_U_23
_atom_site_aniso_U_13
_atom_site_aniso_U_12
O2 0.043(2) 0.0083(16) 0.042(2) 0.0024(14) 0.011(2) 0.0018(15)
O4 0.046(2) 0.0094(16) 0.031(2) -0.0001(14) -0.0016(18) 0.0005(15)
O3 0.052(3) 0.0073(16) 0.036(2) 0.0020(14) 0.007(2) 0.0004(16)
O1 0.042(2) 0.0086(16) 0.039(2) -0.0013(14) 0.0053(18) -0.0006(15)
N5 0.036(2) 0.0053(16) 0.031(2) -0.0025(15) 0.008(2) 0.0008(16)
N9 0.040(3) 0.0100(18) 0.029(2) -0.0002(16) 0.011(2) -0.0007(17)
N4 0.038(3) 0.0040(16) 0.030(2) 0.0013(15) 0.008(2) -0.0009(16)
N2 0.039(3) 0.0059(17) 0.033(2) 0.0002(16) 0.012(2) 0.0005(17)
N7 0.038(2) 0.0060(17) 0.028(2) 0.0034(15) 0.0052(19) 0.0027(16)
N8 0.050(3) 0.0073(17) 0.035(2) -0.0008(17) 0.010(2) -0.0064(18)
N10 0.039(2) 0.0076(16) 0.028(2) 0.0014(15) 0.0105(19) -0.0004(16)
N3 0.041(3) 0.0076(17) 0.032(2) -0.0009(16) 0.004(2) 0.0018(17)
N1 0.037(2) 0.0046(16) 0.032(2) -0.0024(15) 0.0084(19) -0.0016(16)
C35 0.039(3) 0.0076(19) 0.033(3) -0.0017(18) 0.017(2) -0.0034(19)
N6 0.039(3) 0.0099(17) 0.027(2) 0.0007(16) 0.008(2) -0.0002(17)
C19 0.039(3) 0.018(2) 0.034(3) -0.003(2) 0.010(2) 0.000(2)
C36 0.038(3) 0.0074(19) 0.032(3) -0.0027(18) 0.011(2) -0.0024(19)
C12 0.043(3) 0.0062(19) 0.025(2) -0.0014(17) 0.015(2) -0.0002(19)
C11 0.040(3) 0.009(2) 0.029(3) -0.0012(18) 0.013(2) 0.0005(19)
C31 0.050(4) 0.022(3) 0.041(3) -0.006(2) 0.021(3) -0.006(2)
C13 0.039(3) 0.010(2) 0.030(3) -0.0005(18) 0.013(2) 0.0000(19)
C20 0.039(3) 0.036(3) 0.041(3) 0.000(3) 0.015(3) 0.002(3)
C18 0.038(3) 0.010(2) 0.034(3) -0.0006(18) 0.010(2) 0.0036(19)
C16 0.057(4) 0.023(3) 0.048(4) -0.007(2) 0.027(3) -0.005(3)
C30 0.041(3) 0.010(2) 0.037(3) -0.0034(19) 0.012(3) -0.002(2)
C34 0.040(3) 0.009(2) 0.033(3) 0.0017(18) 0.015(2) -0.0006(19)
C9 0.046(3) 0.016(2) 0.035(3) 0.002(2) 0.019(3) 0.002(2)
C40 0.040(3) 0.011(2) 0.033(3) 0.0014(19) 0.012(2) 0.000(2)
C17 0.048(3) 0.014(2) 0.033(3) -0.003(2) 0.016(3) 0.000(2)
C28 0.040(3) 0.018(2) 0.030(3) 0.001(2) 0.006(2) -0.005(2)
C39 0.045(3) 0.015(2) 0.037(3) 0.002(2) 0.017(3) 0.003(2)
C27 0.046(4) 0.048(4) 0.030(3) -0.003(3) 0.013(3) -0.007(3)
C37 0.041(3) 0.0062(19) 0.030(3) 0.0028(17) 0.011(2) 0.0001(18)
C38 0.038(3) 0.017(2) 0.032(3) 0.0040(19) 0.012(2) 0.003(2)
C7 0.041(3) 0.012(2) 0.036(3) -0.001(2) 0.012(3) -0.002(2)
C29 0.035(3) 0.018(2) 0.029(3) 0.001(2) 0.005(2) 0.002(2)
C14 0.035(3) 0.0067(19) 0.041(3) 0.0014(19) 0.013(2) 0.0015(19)
C8 0.043(3) 0.013(2) 0.038(3) 0.004(2) 0.014(3) -0.001(2)
C46 0.049(4) 0.029(3) 0.049(4) -0.011(3) 0.026(3) -0.012(3)
C33 0.045(3) 0.0085(19) 0.037(3) -0.0021(19) 0.017(3) 0.001(2)
C41 0.048(3) 0.016(2) 0.039(3) -0.002(2) 0.022(3) -0.002(2)
C45 0.047(4) 0.041(4) 0.063(5) -0.005(3) 0.025(4) -0.009(3)
C44 0.066(5) 0.036(4) 0.064(5) 0.006(3) 0.045(4) 0.004(3)
C21 0.047(4) 0.052(4) 0.044(4) -0.009(3) 0.025(3) -0.001(3)
C32 0.060(4) 0.013(2) 0.035(3) 0.002(2) 0.014(3) -0.007(2)
C23 0.037(3) 0.042(3) 0.033(3) -0.008(3) 0.009(3) -0.001(3)
C15 0.045(3) 0.022(3) 0.061(4) -0.016(3) 0.023(3) -0.006(2)
C22 0.047(4) 0.057(4) 0.033(3) -0.005(3) 0.015(3) -0.001(3)
C6 0.048(3) 0.020(2) 0.037(3) -0.007(2) 0.017(3) -0.007(2)
C25 0.045(4) 0.101(8) 0.043(4) 0.000(4) 0.019(4) -0.009(4)
C26 0.062(5) 0.075(6) 0.040(4) -0.003(4) 0.026(4) -0.019(4)
C10 0.039(3) 0.010(2) 0.033(3) 0.0005(18) 0.015(2) 0.0004(19)
C24 0.038(3) 0.056(4) 0.029(3) 0.001(3) 0.011(3) -0.008(3)
C1 0.053(4) 0.022(3) 0.040(3) -0.007(2) 0.019(3) -0.003(3)
C2 0.058(4) 0.027(3) 0.041(3) -0.004(3) 0.018(3) 0.004(3)
C42 0.050(4) 0.052(4) 0.037(3) -0.008(3) 0.020(3) -0.004(3)
C43 0.063(5) 0.068(5) 0.045(4) -0.006(4) 0.033(4) 0.003(4)
C5 0.090(6) 0.014(2) 0.061(4) -0.002(3) 0.049(4) -0.006(3)
C3 0.076(5) 0.042(4) 0.053(4) 0.002(3) 0.041(4) 0.005(4)
C4 0.108(8) 0.037(4) 0.079(6) -0.004(4) 0.069(6) -0.017(4)

loop_
_atom_type_symbol
_atom_type_description
_atom_type_scat_dispersion_real
_atom_type_scat_dispersion_imag
_atom_type_scat_source
C C 0.0033 0.0016 'International Tables Vol C Tables 4.2.6.8 and 6.1.1.4'
H H 0.0000 0.0000 'International Tables Vol C Tables 4.2.6.8 and 6.1.1.4'
N N 0.0061 0.0033 'International Tables Vol C Tables 4.2.6.8 and 6.1.1.4'
O O 0.0106 0.0060 'International Tables Vol C Tables 4.2.6.8 and 6.1.1.4'

loop_
_geom_angle_atom_site_label_1
_geom_angle_atom_site_label_2
_geom_angle_atom_site_label_3
_geom_angle
_geom_angle_site_symmetry_1
_geom_angle_site_symmetry_3
_geom_angle_publ_flag
C18 N5 C17 113.5(4) . . ?
C18 N5 C14 114.3(4) . . ?
C17 N5 C14 106.1(4) . . ?
C35 N9 C36 121.4(4) . . ?
C13 N4 C12 126.6(5) . . ?
C13 N4 H4 116.7 . . ?
C12 N4 H4 116.7 . . ?
C12 N2 C11 121.8(5) . . ?
C35 N7 C34 126.2(5) . . ?
C35 N7 H7 116.9 . . ?
C34 N7 H7 116.9 . . ?
C35 N8 H8C 120.0 . . ?
C35 N8 H8D 120.0 . . ?
H8C N8 H8D 120.0 . . ?
C37 N10 C41 115.6(4) . . ?
C37 N10 C40 107.2(4) . . ?
C41 N10 C40 117.0(4) . . ?
C12 N3 H3A 120.0 . . ?
C12 N3 H3B 120.0 . . ?
H3A N3 H3B 120.0 . . ?
C10 N1 C6 115.2(4) . . ?
C10 N1 C7 107.3(4) . . ?
C6 N1 C7 112.3(4) . . ?
N8 C35 N9 119.6(5) . . ?
N8 C35 N7 118.8(5) . . ?
N9 C35 N7 121.6(5) . . ?
C29 N6 C33 114.5(4) . . ?
C29 N6 C30 113.1(4) . . ?
C33 N6 C30 106.1(4) . . ?
C20 C19 C18 112.7(5) . . ?
C20 C19 H19A 109.1 . . ?
C18 C19 H19A 109.1 . . ?
C20 C19 H19B 109.1 . . ?
C18 C19 H19B 109.1 . . ?
H19A C19 H19B 107.8 . . ?
O4 C36 N9 127.5(5) . . ?
O4 C36 C37 117.0(5) . . ?
N9 C36 C37 115.6(4) . . ?
N3 C12 N2 120.0(5) . . ?
N3 C12 N4 118.5(4) . . ?
N2 C12 N4 121.5(5) . . ?
O1 C11 N2 127.1(5) . . ?
O1 C11 C10 117.4(5) . . ?
N2 C11 C10 115.4(5) . . ?
C30 C31 C32 102.0(5) . . ?
C30 C31 H31A 111.4 . . ?
C32 C31 H31A 111.4 . . ?
C30 C31 H31B 111.4 . . ?
C32 C31 H31B 111.4 . . ?
H31A C31 H31B 109.2 . . ?
O2 C13 N4 125.6(5) . . ?
O2 C13 C14 120.9(4) . . ?
N4 C13 C14 113.5(5) . . ?
C19 C20 C21 112.3(6) . . ?
C19 C20 H20A 109.1 . . ?
C21 C20 H20A 109.1 . . ?
C19 C20 H20B 109.1 . . ?
C21 C20 H20B 109.1 . . ?
H20A C20 H20B 107.9 . . ?
N5 C18 C23 113.6(5) . . ?
N5 C18 C19 110.7(4) . . ?
C23 C18 C19 109.1(5) . . ?
N5 C18 H18 107.8 . . ?
C23 C18 H18 107.8 . . ?
C19 C18 H18 107.8 . . ?
C17 C16 C15 102.8(5) . . ?
C17 C16 H16A 111.2 . . ?
C15 C16 H16A 111.2 . . ?
C17 C16 H16B 111.2 . . ?
C15 C16 H16B 111.2 . . ?
H16A C16 H16B 109.1 . . ?
N6 C30 C31 104.1(5) . . ?
N6 C30 H30A 110.9 . . ?
C31 C30 H30A 110.9 . . ?
N6 C30 H30B 110.9 . . ?
C31 C30 H30B 110.9 . . ?
H30A C30 H30B 109.0 . . ?
O3 C34 N7 124.6(5) . . ?
O3 C34 C33 121.5(5) . . ?
N7 C34 C33 113.8(5) . . ?
C8 C9 C10 100.7(4) . . ?
C8 C9 H9A 111.6 . . ?
C10 C9 H9A 111.6 . . ?
C8 C9 H9B 111.6 . . ?
C10 C9 H9B 111.6 . . ?
H9A C9 H9B 109.4 . . ?
N10 C40 C39 105.0(4) . . ?
N10 C40 H40A 110.7 . . ?
C39 C40 H40A 110.7 . . ?
N10 C40 H40B 110.7 . . ?
C39 C40 H40B 110.7 . . ?
H40A C40 H40B 108.8 . . ?
N5 C17 C16 103.8(5) . . ?
N5 C17 H17A 111.0 . . ?
C16 C17 H17A 111.0 . . ?
N5 C17 H17B 111.0 . . ?
C16 C17 H17B 111.0 . . ?
H17A C17 H17B 109.0 . . ?
C27 C28 C29 112.1(5) . . ?
C27 C28 H28A 109.2 . . ?
C29 C28 H28A 109.2 . . ?
C27 C28 H28B 109.2 . . ?
C29 C28 H28B 109.2 . . ?
H28A C28 H28B 107.9 . . ?
C38 C39 C40 103.7(5) . . ?
C38 C39 H39A 111.0 . . ?
C40 C39 H39A 111.0 . . ?
C38 C39 H39B 111.0 . . ?
C40 C39 H39B 111.0 . . ?
H39A C39 H39B 109.0 . . ?
C28 C27 C26 110.8(5) . . ?
C28 C27 H27A 109.5 . . ?
C26 C27 H27A 109.5 . . ?
C28 C27 H27B 109.5 . . ?
C26 C27 H27B 109.5 . . ?
H27A C27 H27B 108.1 . . ?
N10 C37 C38 102.7(4) . . ?
N10 C37 C36 113.4(5) . . ?
C38 C37 C36 112.5(4) . . ?
N10 C37 H37 109.3 . . ?
C38 C37 H37 109.3 . . ?
C36 C37 H37 109.3 . . ?
C37 C38 C39 100.8(4) . . ?
C37 C38 H38A 111.6 . . ?
C39 C38 H38A 111.6 . . ?
C37 C38 H38B 111.6 . . ?
C39 C38 H38B 111.6 . . ?
H38A C38 H38B 109.4 . . ?
N1 C7 C8 106.7(4) . . ?
N1 C7 H7A 110.4 . . ?
C8 C7 H7A 110.4 . . ?
N1 C7 H7B 110.4 . . ?
C8 C7 H7B 110.4 . . ?
H7A C7 H7B 108.6 . . ?
N6 C29 C28 110.7(5) . . ?
N6 C29 C24 111.8(5) . . ?
C28 C29 C24 108.3(5) . . ?
N6 C29 H29 108.7 . . ?
C28 C29 H29 108.7 . . ?
C24 C29 H29 108.7 . . ?
N5 C14 C13 113.4(4) . . ?
N5 C14 C15 106.0(5) . . ?
C13 C14 C15 109.1(5) . . ?
N5 C14 H14 109.4 . . ?
C13 C14 H14 109.4 . . ?
C15 C14 H14 109.4 . . ?
C9 C8 C7 102.9(4) . . ?
C9 C8 H8A 111.2 . . ?
C7 C8 H8A 111.2 . . ?
C9 C8 H8B 111.2 . . ?
C7 C8 H8B 111.2 . . ?
H8A C8 H8B 109.1 . . ?
C41 C46 C45 111.8(5) . . ?
C41 C46 H46A 109.3 . . ?
C45 C46 H46A 109.3 . . ?
C41 C46 H46B 109.3 . . ?
C45 C46 H46B 109.3 . . ?
H46A C46 H46B 107.9 . . ?
N6 C33 C34 114.0(4) . . ?
N6 C33 C32 106.2(5) . . ?
C34 C33 C32 109.4(5) . . ?
N6 C33 H33 109.1 . . ?
C34 C33 H33 109.1 . . ?
C32 C33 H33 109.1 . . ?
N10 C41 C46 111.0(5) . . ?
N10 C41 C42 115.7(6) . . ?
C46 C41 C42 110.1(5) . . ?
N10 C41 H41 106.5 . . ?
C46 C41 H41 106.5 . . ?
C42 C41 H41 106.5 . . ?
C44 C45 C46 111.7(7) . . ?
C44 C45 H45A 109.3 . . ?
C46 C45 H45A 109.3 . . ?
C44 C45 H45B 109.3 . . ?
C46 C45 H45B 109.3 . . ?
H45A C45 H45B 107.9 . . ?
C43 C44 C45 110.1(6) . . ?
C43 C44 H44A 109.6 . . ?
C45 C44 H44A 109.6 . . ?
C43 C44 H44B 109.6 . . ?
C45 C44 H44B 109.6 . . ?
H44A C44 H44B 108.1 . . ?
C20 C21 C22 110.8(6) . . ?
C20 C21 H21A 109.5 . . ?
C22 C21 H21A 109.5 . . ?
C20 C21 H21B 109.5 . . ?
C22 C21 H21B 109.5 . . ?
H21A C21 H21B 108.1 . . ?
C31 C32 C33 104.4(5) . . ?
C31 C32 H32A 110.9 . . ?
C33 C32 H32A 110.9 . . ?
C31 C32 H32B 110.9 . . ?
C33 C32 H32B 110.9 . . ?
H32A C32 H32B 108.9 . . ?
C18 C23 C22 110.1(5) . . ?
C18 C23 H23A 109.6 . . ?
C22 C23 H23A 109.6 . . ?
C18 C23 H23B 109.6 . . ?
C22 C23 H23B 109.6 . . ?
H23A C23 H23B 108.1 . . ?
C16 C15 C14 104.3(5) . . ?
C16 C15 H15A 110.9 . . ?
C14 C15 H15A 110.9 . . ?
C16 C15 H15B 110.9 . . ?
C14 C15 H15B 110.9 . . ?
H15A C15 H15B 108.9 . . ?
C23 C22 C21 111.3(6) . . ?
C23 C22 H22A 109.4 . . ?
C21 C22 H22A 109.4 . . ?
C23 C22 H22B 109.4 . . ?
C21 C22 H22B 109.4 . . ?
H22A C22 H22B 108.0 . . ?
N1 C6 C5 114.0(5) . . ?
N1 C6 C1 109.7(5) . . ?
C5 C6 C1 110.0(6) . . ?
N1 C6 H6 107.7 . . ?
C5 C6 H6 107.7 . . ?
C1 C6 H6 107.7 . . ?
C24 C25 C26 111.4(7) . . ?
C24 C25 H25A 109.3 . . ?
C26 C25 H25A 109.3 . . ?
C24 C25 H25B 109.3 . . ?
C26 C25 H25B 109.3 . . ?
H25A C25 H25B 108.0 . . ?
C25 C26 C27 110.4(7) . . ?
C25 C26 H26A 109.6 . . ?
C27 C26 H26A 109.6 . . ?
C25 C26 H26B 109.6 . . ?
C27 C26 H26B 109.6 . . ?
H26A C26 H26B 108.1 . . ?
N1 C10 C11 115.8(5) . . ?
N1 C10 C9 103.7(4) . . ?
C11 C10 C9 110.0(4) . . ?
N1 C10 H10 109.0 . . ?
C11 C10 H10 109.0 . . ?
C9 C10 H10 109.0 . . ?
C25 C24 C29 112.1(6) . . ?
C25 C24 H24A 109.2 . . ?
C29 C24 H24A 109.2 . . ?
C25 C24 H24B 109.2 . . ?
C29 C24 H24B 109.2 . . ?
H24A C24 H24B 107.9 . . ?
C2 C1 C6 111.4(6) . . ?
C2 C1 H1A 109.3 . . ?
C6 C1 H1A 109.3 . . ?
C2 C1 H1B 109.3 . . ?
C6 C1 H1B 109.3 . . ?
H1A C1 H1B 108.0 . . ?
C1 C2 C3 110.6(5) . . ?
C1 C2 H2A 109.5 . . ?
C3 C2 H2A 109.5 . . ?
C1 C2 H2B 109.5 . . ?
C3 C2 H2B 109.5 . . ?
H2A C2 H2B 108.1 . . ?
C41 C42 C43 111.2(6) . . ?
C41 C42 H42A 109.4 . . ?
C43 C42 H42A 109.4 . . ?
C41 C42 H42B 109.4 . . ?
C43 C42 H42B 109.4 . . ?
H42A C42 H42B 108.0 . . ?
C44 C43 C42 111.2(6) . . ?
C44 C43 H43A 109.4 . . ?
C42 C43 H43A 109.4 . . ?
C44 C43 H43B 109.4 . . ?
C42 C43 H43B 109.4 . . ?
H43A C43 H43B 108.0 . . ?
C6 C5 C4 111.2(6) . . ?
C6 C5 H5A 109.4 . . ?
C4 C5 H5A 109.4 . . ?
C6 C5 H5B 109.4 . . ?
C4 C5 H5B 109.4 . . ?
H5A C5 H5B 108.0 . . ?
C4 C3 C2 109.8(6) . . ?
C4 C3 H3C 109.7 . . ?
C2 C3 H3C 109.7 . . ?
C4 C3 H3D 109.7 . . ?
C2 C3 H3D 109.7 . . ?
H3C C3 H3D 108.2 . . ?
C3 C4 C5 110.7(7) . . ?
C3 C4 H4A 109.5 . . ?
C5 C4 H4A 109.5 . . ?
C3 C4 H4B 109.5 . . ?
C5 C4 H4B 109.5 . . ?
H4A C4 H4B 108.1 . . ?

loop_
_geom_bond_atom_site_label_1
_geom_bond_atom_site_label_2
_geom_bond_distance
_geom_bond_site_symmetry_2
_geom_bond_publ_flag
O2 C13 1.230(8) . ?
O4 C36 1.251(6) . ?
O3 C34 1.222(7) . ?
O1 C11 1.256(7) . ?
N5 C18 1.474(7) . ?
N5 C17 1.481(7) . ?
N5 C14 1.488(7) . ?
N9 C35 1.352(6) . ?
N9 C36 1.359(8) . ?
N4 C13 1.381(6) . ?
N4 C12 1.396(6) . ?
N4 H4 0.8800 . ?
N2 C12 1.349(6) . ?
N2 C11 1.360(8) . ?
N7 C35 1.392(6) . ?
N7 C34 1.394(6) . ?
N7 H7 0.8800 . ?
N8 C35 1.316(8) . ?
N8 H8C 0.8800 . ?
N8 H8D 0.8800 . ?
N10 C37 1.468(7) . ?
N10 C41 1.471(7) . ?
N10 C40 1.485(6) . ?
N3 C12 1.322(8) . ?
N3 H3A 0.8800 . ?
N3 H3B 0.8800 . ?
N1 C10 1.453(7) . ?
N1 C6 1.473(8) . ?
N1 C7 1.494(7) . ?
N6 C29 1.463(8) . ?
N6 C33 1.479(8) . ?
N6 C30 1.480(8) . ?
C19 C20 1.521(9) . ?
C19 C18 1.544(8) . ?
C19 H19A 0.9900 . ?
C19 H19B 0.9900 . ?
C36 C37 1.538(7) . ?
C11 C10 1.534(7) . ?
C31 C30 1.513(8) . ?
C31 C32 1.547(10) . ?
C31 H31A 0.9900 . ?
C31 H31B 0.9900 . ?
C13 C14 1.532(7) . ?
C20 C21 1.527(10) . ?
C20 H20A 0.9900 . ?
C20 H20B 0.9900 . ?
C18 C23 1.531(9) . ?
C18 H18 1.0000 . ?
C16 C17 1.520(9) . ?
C16 C15 1.538(11) . ?
C16 H16A 0.9900 . ?
C16 H16B 0.9900 . ?
C30 H30A 0.9900 . ?
C30 H30B 0.9900 . ?
C34 C33 1.528(8) . ?
C9 C8 1.532(8) . ?
C9 C10 1.554(7) . ?
C9 H9A 0.9900 . ?
C9 H9B 0.9900 . ?
C40 C39 1.567(9) . ?
C40 H40A 0.9900 . ?
C40 H40B 0.9900 . ?
C17 H17A 0.9900 . ?
C17 H17B 0.9900 . ?
C28 C27 1.528(9) . ?
C28 C29 1.541(8) . ?
C28 H28A 0.9900 . ?
C28 H28B 0.9900 . ?
C39 C38 1.537(7) . ?
C39 H39A 0.9900 . ?
C39 H39B 0.9900 . ?
C27 C26 1.552(11) . ?
C27 H27A 0.9900 . ?
C27 H27B 0.9900 . ?
C37 C38 1.528(8) . ?
C37 H37 1.0000 . ?
C38 H38A 0.9900 . ?
C38 H38B 0.9900 . ?
C7 C8 1.541(8) . ?
C7 H7A 0.9900 . ?
C7 H7B 0.9900 . ?
C29 C24 1.560(9) . ?
C29 H29 1.0000 . ?
C14 C15 1.566(8) . ?
C14 H14 1.0000 . ?
C8 H8A 0.9900 . ?
C8 H8B 0.9900 . ?
C46 C41 1.540(9) . ?
C46 C45 1.542(9) . ?
C46 H46A 0.9900 . ?
C46 H46B 0.9900 . ?
C33 C32 1.556(9) . ?
C33 H33 1.0000 . ?
C41 C42 1.540(9) . ?
C41 H41 1.0000 . ?
C45 C44 1.523(12) . ?
C45 H45A 0.9900 . ?
C45 H45B 0.9900 . ?
C44 C43 1.519(13) . ?
C44 H44A 0.9900 . ?
C44 H44B 0.9900 . ?
C21 C22 1.542(11) . ?
C21 H21A 0.9900 . ?
C21 H21B 0.9900 . ?
C32 H32A 0.9900 . ?
C32 H32B 0.9900 . ?
C23 C22 1.537(9) . ?
C23 H23A 0.9900 . ?
C23 H23B 0.9900 . ?
C15 H15A 0.9900 . ?
C15 H15B 0.9900 . ?
C22 H22A 0.9900 . ?
C22 H22B 0.9900 . ?
C6 C5 1.511(8) . ?
C6 C1 1.535(9) . ?
C6 H6 1.0000 . ?
C25 C24 1.536(10) . ?
C25 C26 1.540(13) . ?
C25 H25A 0.9900 . ?
C25 H25B 0.9900 . ?
C26 H26A 0.9900 . ?
C26 H26B 0.9900 . ?
C10 H10 1.0000 . ?
C24 H24A 0.9900 . ?
C24 H24B 0.9900 . ?
C1 C2 1.525(9) . ?
C1 H1A 0.9900 . ?
C1 H1B 0.9900 . ?
C2 C3 1.552(11) . ?
C2 H2A 0.9900 . ?
C2 H2B 0.9900 . ?
C42 C43 1.545(10) . ?
C42 H42A 0.9900 . ?
C42 H42B 0.9900 . ?
C43 H43A 0.9900 . ?
C43 H43B 0.9900 . ?
C5 C4 1.547(10) . ?
C5 H5A 0.9900 . ?
C5 H5B 0.9900 . ?
C3 C4 1.533(13) . ?
C3 H3C 0.9900 . ?
C3 H3D 0.9900 . ?
C4 H4A 0.9900 . ?
C4 H4B 0.9900 . ?

loop_
_twin_individual_id
_twin_individual_mass_fraction_refined
_twin_individual_twin_matrix_11
_twin_individual_twin_matrix_12
_twin_individual_twin_matrix_13
_twin_individual_twin_matrix_21
_twin_individual_twin_matrix_22
_twin_individual_twin_matrix_23
_twin_individual_twin_matrix_31
_twin_individual_twin_matrix_32
_twin_individual_twin_matrix_33
1 0.9418 1 0 0 0 1 0 0 0 1
2 0.0582 0 0 1 0 -1 0 1 0 0
